data_7110408
loop_
_publ_author_name
'Taillefer, Marc'
'Inguimbert, Nicolas'
'Cristau, Henri-Jean'
'J\"ager, Lothar'
'Merzweiler, Kurt'

_publ_section_title
;
 Synthesis of the sodium diphenylbis(cyanamido)phosphonium diylide by a
 new variation of the Staudinger reaction
;
_journal_issue 6
_journal_name_full 'Chemical Communications'
_journal_page_first 565
_journal_paper_doi 10.1039/a808641i
_journal_year 1999
_chemical_compound_source turqoise
_chemical_formula_sum 'C38 H30 Cu N10 P2'
_chemical_formula_weight 752.20
_chemical_melting_point 465.15
_chemical_name_systematic
; 
 ? 
;
_space_group_IT_number 2
_symmetry_cell_setting triclinic
_symmetry_space_group_name_Hall '-P 1'
_symmetry_space_group_name_H-M 'P -1'
_atom_sites_solution_hydrogens geom
_atom_sites_solution_primary direct
_atom_sites_solution_secondary difmap
_audit_creation_method SHELXL
_cell_angle_alpha 107.588(8)
_cell_angle_beta 91.823(11)
_cell_angle_gamma 98.651(11)
_cell_formula_units_Z 2
_cell_length_a 8.4325(14)
_cell_length_b 13.5423(12)
_cell_length_c 16.555(2)
_cell_measurement_temperature 293(2)
_cell_volume 1775.6(4)
_computing_structure_refinement 'SHELXL-93 (Sheldrick, 1993)'
_computing_structure_solution 'SHELXS-86 (Sheldrick, 1990)'
_diffrn_ambient_temperature 293(2)
_diffrn_radiation_monochromator graphite
_diffrn_radiation_source 'fine-focus sealed tube'
_diffrn_radiation_type MoK\a
_diffrn_radiation_wavelength 0.71073
_diffrn_reflns_av_R_equivalents 0.0513
_diffrn_reflns_av_sigmaI/netI 0.0548
_diffrn_reflns_limit_h_max 11
_diffrn_reflns_limit_h_min -11
_diffrn_reflns_limit_k_max 17
_diffrn_reflns_limit_k_min -17
_diffrn_reflns_limit_l_max 20
_diffrn_reflns_limit_l_min -20
_diffrn_reflns_number 10554
_diffrn_reflns_theta_max 26.00
_diffrn_reflns_theta_min 2.45
_exptl_absorpt_coefficient_mu 0.749
_exptl_crystal_density_diffrn 1.407
_exptl_crystal_F_000 774
_refine_diff_density_max 0.378
_refine_diff_density_min -0.739
_refine_diff_density_rms 0.058
_refine_ls_extinction_method none
_refine_ls_goodness_of_fit_all 1.037
_refine_ls_goodness_of_fit_obs 1.106
_refine_ls_matrix_type full
_refine_ls_number_parameters 580
_refine_ls_number_reflns 6478
_refine_ls_number_restraints 0
_refine_ls_restrained_S_all 1.037
_refine_ls_restrained_S_obs 1.106
_refine_ls_R_factor_all 0.0739
_refine_ls_R_factor_obs 0.0479
_refine_ls_shift/esd_max -0.009
_refine_ls_shift/esd_mean 0.001
_refine_ls_structure_factor_coef Fsqd
_refine_ls_weighting_details 'w=1/[\s^2^(Fo^2^)+(0.0787P)^2^+0.0554P] where P=(Fo^2^+2Fc^2^)/3'
_refine_ls_weighting_scheme calc
_refine_ls_wR_factor_all 0.1330
_refine_ls_wR_factor_obs 0.1186
_reflns_number_observed 4688
_reflns_number_total 6478
_reflns_observed_criterion >2sigma(I)
_cod_data_source_file 808641isup1.cif
_cod_data_source_block ipds3
_cod_depositor_comments
;
The following automatic conversions were performed:

'_chemical_melting_point' value '192 C' was changed to '465.15' - it
was converted from degrees Celsius(C) to Kelvins(K).

Automatic conversion script
Id: cif_fix_values 1891 2012-01-12 08:04:46Z andrius 

The following automatic conversions were performed:

'_refine_ls_weighting_scheme' value 'calc
w=1/[\s^2^(Fo^2^)+(0.0787P)^2^+0.0554P] where P=(Fo^2^+2Fc^2^)/3' was
changed to 'calc'. New tag '_refine_ls_weighting_details' was
created. The value of the new tag was set to
'w=1/[\s^2^(Fo^2^)+(0.0787P)^2^+0.0554P] where P=(Fo^2^+2Fc^2^)/3'.

Automatic conversion script
Id: cif_fix_values 3143 2015-03-26 13:38:13Z robertas 
;
_cod_original_cell_volume 1775.7(4)
_cod_original_sg_symbol_H-M P-1
_cod_database_code 7110408

loop_
_symmetry_equiv_pos_as_xyz
'x, y, z'
'-x, -y, -z'

loop_
_atom_site_aniso_label
_atom_site_aniso_U_11
_atom_site_aniso_U_22
_atom_site_aniso_U_33
_atom_site_aniso_U_23
_atom_site_aniso_U_13
_atom_site_aniso_U_12
C1 0.056(2) 0.079(3) 0.045(2) 0.021(2) 0.002(2) 0.006(2)
C2 0.053(2) 0.061(2) 0.044(2) 0.024(2) 0.0130(15) 0.016(2)
C3 0.045(2) 0.060(2) 0.041(2) 0.0212(15) 0.0058(14) 0.019(2)
C4 0.033(2) 0.052(2) 0.052(2) 0.010(2) -0.0022(14) 0.0076(14)
C5 0.053(2) 0.055(2) 0.049(2) 0.025(2) 0.0077(15) 0.018(2)
C6 0.075(3) 0.062(3) 0.056(2) 0.015(2) 0.013(2) 0.016(2)
C7 0.106(4) 0.076(3) 0.054(3) 0.017(2) 0.010(3) 0.021(3)
C8 0.108(4) 0.061(3) 0.071(3) 0.019(2) -0.021(3) 0.008(3)
C9 0.069(3) 0.074(3) 0.094(4) 0.037(3) -0.012(3) -0.002(2)
C10 0.061(2) 0.063(3) 0.070(3) 0.029(2) 0.009(2) 0.013(2)
C11 0.062(2) 0.047(2) 0.044(2) 0.0173(15) 0.0068(15) 0.011(2)
C12 0.062(2) 0.062(2) 0.067(2) 0.037(2) 0.011(2) 0.005(2)
C13 0.076(3) 0.063(3) 0.073(3) 0.038(2) 0.000(2) -0.002(2)
C14 0.091(3) 0.043(2) 0.075(3) 0.019(2) -0.014(2) 0.011(2)
C15 0.089(3) 0.067(3) 0.071(3) 0.014(2) 0.009(2) 0.039(3)
C16 0.083(3) 0.075(3) 0.052(2) 0.025(2) 0.023(2) 0.032(2)
C17 0.053(2) 0.071(3) 0.046(2) 0.010(2) 0.006(2) 0.015(2)
C18 0.057(2) 0.076(3) 0.073(3) 0.015(2) 0.011(2) 0.022(2)
C19 0.058(3) 0.081(3) 0.082(3) 0.039(2) 0.006(2) 0.024(2)
C20 0.057(2) 0.092(3) 0.062(3) 0.031(2) -0.008(2) 0.013(2)
C21 0.053(2) 0.075(3) 0.041(2) 0.014(2) 0.000(2) 0.008(2)
C22 0.066(2) 0.052(2) 0.047(2) 0.012(2) 0.013(2) 0.011(2)
C23 0.074(3) 0.058(2) 0.065(3) 0.018(2) 0.032(2) 0.017(2)
C24 0.059(3) 0.060(3) 0.092(3) 0.030(2) 0.032(2) 0.022(2)
C25 0.050(2) 0.070(3) 0.076(3) 0.032(2) 0.000(2) 0.012(2)
C26 0.058(2) 0.054(2) 0.049(2) 0.014(2) 0.005(2) 0.016(2)
C27 0.040(2) 0.042(2) 0.0316(14) 0.0067(12) 0.0045(12) 0.0106(13)
C28 0.038(2) 0.049(2) 0.052(2) 0.013(2) 0.0036(14) 0.0081(15)
C29 0.039(2) 0.074(3) 0.058(2) 0.012(2) 0.004(2) 0.015(2)
C30 0.053(2) 0.082(3) 0.060(2) 0.019(2) 0.001(2) 0.033(2)
C31 0.087(3) 0.058(3) 0.069(3) 0.028(2) 0.011(2) 0.032(2)
C32 0.053(2) 0.055(2) 0.055(2) 0.024(2) 0.007(2) 0.011(2)
C33 0.037(2) 0.048(2) 0.0317(15) 0.0095(12) 0.0040(12) 0.0088(13)
C34 0.057(2) 0.062(3) 0.047(2) 0.005(2) 0.009(2) -0.004(2)
C35 0.079(3) 0.072(3) 0.054(2) -0.015(2) 0.003(2) -0.008(2)
C36 0.085(3) 0.090(4) 0.041(2) -0.003(2) 0.005(2) 0.024(3)
C37 0.074(3) 0.087(3) 0.044(2) 0.027(2) 0.021(2) 0.030(2)
C38 0.054(2) 0.056(2) 0.045(2) 0.019(2) 0.0132(15) 0.018(2)
N1 0.060(2) 0.075(2) 0.084(2) 0.034(2) -0.007(2) 0.011(2)
N2 0.078(3) 0.118(4) 0.074(3) 0.037(2) 0.015(2) 0.034(3)
N3 0.115(3) 0.068(2) 0.049(2) 0.028(2) 0.028(2) 0.029(2)
N4 0.056(2) 0.085(2) 0.062(2) 0.041(2) 0.0184(15) 0.020(2)
N5 0.064(2) 0.068(2) 0.048(2) 0.0289(14) 0.0208(14) 0.032(2)
N6 0.060(2) 0.088(3) 0.052(2) 0.036(2) 0.0178(15) 0.024(2)
N7 0.0348(15) 0.064(2) 0.046(2) -0.0035(14) 0.0029(12) 0.0025(13)
N8 0.054(2) 0.061(2) 0.057(2) 0.000(2) -0.0089(15) 0.010(2)
N9 0.051(2) 0.046(2) 0.0409(15) 0.0143(12) 0.0093(12) 0.0053(13)
N10 0.0434(15) 0.049(2) 0.0359(14) 0.0134(11) 0.0046(11) 0.0041(12)
P1 0.0615(6) 0.0518(6) 0.0433(5) 0.0216(4) 0.0092(4) 0.0130(4)
P2 0.0341(4) 0.0476(5) 0.0300(4) 0.0099(3) 0.0049(3) 0.0091(3)
Cu 0.0425(2) 0.0483(3) 0.0329(2) 0.0143(2) 0.00564(15) 0.0067(2)

loop_
_atom_site_label
_atom_site_type_symbol
_atom_site_fract_x
_atom_site_fract_y
_atom_site_fract_z
_atom_site_U_iso_or_equiv
_atom_site_thermal_displace_type
_atom_site_occupancy
_atom_site_calc_flag
C1 C -0.2882(5) 0.1288(3) 1.2589(2) 0.0602(10) Uani 1 d
C2 C 0.0980(4) 0.1321(3) 1.1263(2) 0.0501(8) Uani 1 d
C3 C 0.3528(4) 0.2915(3) 0.8430(2) 0.0463(8) Uani 1 d
C4 C 0.6292(4) 0.5325(3) 0.8270(2) 0.0470(8) Uani 1 d
C5 C 0.0821(4) 0.2119(3) 1.3364(2) 0.0493(8) Uani 1 d
C6 C 0.0051(6) 0.2514(3) 1.4092(3) 0.0645(10) Uani 1 d
H1 H -0.0924(52) 0.2093(33) 1.4165(25) 0.067(12) Uiso 1 d
C7 C 0.0739(7) 0.3438(4) 1.4711(3) 0.0788(13) Uani 1 d
H2 H 0.0205(65) 0.3613(42) 1.5183(35) 0.106(18) Uiso 1 d
C8 C 0.2180(7) 0.3975(4) 1.4613(3) 0.0816(14) Uani 1 d
H3 H 0.2751(54) 0.4556(37) 1.5070(28) 0.079(13) Uiso 1 d
C9 C 0.2959(6) 0.3598(4) 1.3892(3) 0.0786(13) Uani 1 d
H4 H 0.4004(62) 0.3999(40) 1.3887(30) 0.094(16) Uiso 1 d
C10 C 0.2300(5) 0.2675(3) 1.3273(3) 0.0624(10) Uani 1 d
H5 H 0.2906(56) 0.2372(36) 1.2789(29) 0.087(14) Uiso 1 d
C11 C 0.0682(5) -0.0091(3) 1.3023(2) 0.0501(8) Uani 1 d
C12 C -0.0138(5) -0.0416(3) 1.3631(3) 0.0605(10) Uani 1 d
H6 H -0.1218(47) -0.0073(30) 1.3862(24) 0.064(11) Uiso 1 d
C13 C 0.0495(6) -0.1068(4) 1.4014(3) 0.0688(12) Uani 1 d
H7 H -0.0003(55) -0.1259(37) 1.4357(29) 0.079(15) Uiso 1 d
C14 C 0.1889(6) -0.1422(3) 1.3771(3) 0.0698(12) Uani 1 d
H8 H 0.2241(58) -0.1885(39) 1.4050(29) 0.093(15) Uiso 1 d
C15 C 0.2704(6) -0.1112(4) 1.3162(3) 0.0744(12) Uani 1 d
H9 H 0.3751(56) -0.1395(37) 1.3001(28) 0.087(14) Uiso 1 d
C16 C 0.2107(6) -0.0444(3) 1.2793(3) 0.0661(11) Uani 1 d
H10 H 0.2644(46) -0.0231(30) 1.2359(25) 0.063(11) Uiso 1 d
C17 C -0.0310(5) 0.3870(3) 1.0587(3) 0.0582(9) Uani 1 d
H11 H 0.0141(55) 0.4008(35) 1.1046(28) 0.074(14) Uiso 1 d
C18 C -0.1661(5) 0.4295(4) 1.0520(3) 0.0693(11) Uani 1 d
H12 H -0.1997(63) 0.4803(42) 1.1037(34) 0.111(18) Uiso 1 d
C19 C -0.2566(5) 0.3968(4) 0.9757(3) 0.0695(11) Uani 1 d
H13 H -0.3395(54) 0.4323(35) 0.9657(27) 0.078(13) Uiso 1 d
C20 C -0.2063(5) 0.3231(4) 0.9087(3) 0.0692(11) Uani 1 d
H14 H -0.2617(54) 0.3060(35) 0.8581(28) 0.079(13) Uiso 1 d
C21 C -0.0682(5) 0.2854(3) 0.9203(2) 0.0574(9) Uani 1 d
H15 H -0.0303(43) 0.2399(29) 0.8714(24) 0.056(10) Uiso 1 d
C22 C 0.4329(5) 0.1051(3) 0.9301(2) 0.0555(9) Uani 1 d
H16 H 0.3464(46) 0.0941(29) 0.8828(24) 0.059(11) Uiso 1 d
C23 C 0.5647(5) 0.0563(3) 0.9185(3) 0.0649(11) Uani 1 d
H17 H 0.5708(49) 0.0033(34) 0.8665(27) 0.073(12) Uiso 1 d
C24 C 0.6888(5) 0.0883(3) 0.9816(3) 0.0669(12) Uani 1 d
H18 H 0.7881(58) 0.0560(37) 0.9727(29) 0.097(16) Uiso 1 d
C25 C 0.6745(5) 0.1656(4) 1.0542(3) 0.0634(10) Uani 1 d
H19 H 0.7446(54) 0.1868(35) 1.0969(28) 0.072(14) Uiso 1 d
C26 C 0.5370(5) 0.2097(3) 1.0631(2) 0.0533(8) Uani 1 d
H20 H 0.5256(42) 0.2638(29) 1.1125(23) 0.052(10) Uiso 1 d
C27 C 0.2755(4) 0.4296(2) 0.7219(2) 0.0385(7) Uani 1 d
C28 C 0.1223(4) 0.3736(3) 0.7225(2) 0.0468(8) Uani 1 d
H21 H 0.1125(38) 0.3065(27) 0.7270(20) 0.040(9) Uiso 1 d
C29 C -0.0133(4) 0.4173(3) 0.7174(2) 0.0585(9) Uani 1 d
H22 H -0.1154(54) 0.3726(35) 0.7167(27) 0.078(13) Uiso 1 d
C30 C 0.0008(5) 0.5164(4) 0.7121(2) 0.0636(11) Uani 1 d
H23 H -0.0874(49) 0.5517(32) 0.7105(24) 0.069(12) Uiso 1 d
C31 C 0.1509(6) 0.5744(4) 0.7116(3) 0.0672(11) Uani 1 d
H24 H 0.1684(54) 0.6398(38) 0.7066(28) 0.082(14) Uiso 1 d
C32 C 0.2878(5) 0.5306(3) 0.7169(2) 0.0526(8) Uani 1 d
H25 H 0.3856(44) 0.5704(28) 0.7180(21) 0.049(10) Uiso 1 d
C33 C 0.4798(4) 0.2952(3) 0.6185(2) 0.0391(7) Uani 1 d
C34 C 0.3949(5) 0.1956(3) 0.5846(2) 0.0596(10) Uani 1 d
H26 H 0.3355(54) 0.1636(35) 0.6176(27) 0.080(14) Uiso 1 d
C35 C 0.4098(6) 0.1373(4) 0.5012(3) 0.0785(14) Uani 1 d
H27 H 0.3456(67) 0.0705(46) 0.4768(34) 0.114(18) Uiso 1 d
C36 C 0.5082(6) 0.1803(4) 0.4524(3) 0.0760(13) Uani 1 d
H28 H 0.5156(55) 0.1393(38) 0.3960(30) 0.088(14) Uiso 1 d
C37 C 0.5926(5) 0.2796(4) 0.4855(2) 0.0648(11) Uani 1 d
H29 H 0.6740(54) 0.3148(35) 0.4485(28) 0.086(14) Uiso 1 d
C38 C 0.5799(4) 0.3383(3) 0.5687(2) 0.0500(8) Uani 1 d
H30 H 0.6368(50) 0.4089(35) 0.5910(25) 0.073(13) Uiso 1 d
N1 N -0.1939(4) 0.0630(3) 1.2609(2) 0.0712(9) Uani 1 d
N2 N -0.3839(5) 0.1826(4) 1.2574(2) 0.0862(12) Uani 1 d
N3 N 0.0776(5) 0.0710(3) 1.1728(2) 0.0733(10) Uani 1 d
N4 N 0.1222(4) 0.1783(3) 1.0797(2) 0.0620(8) Uani 1 d
N5 N 0.4203(4) 0.2845(2) 0.7737(2) 0.0551(8) Uani 1 d
N6 N 0.2932(4) 0.2900(3) 0.9041(2) 0.0622(8) Uani 1 d
N7 N 0.6069(3) 0.4585(2) 0.7549(2) 0.0538(7) Uani 1 d
N8 N 0.6590(4) 0.6005(3) 0.8893(2) 0.0621(8) Uani 1 d
N9 N 0.4181(3) 0.1830(2) 1.0020(2) 0.0459(6) Uani 1 d
N10 N 0.0208(3) 0.3167(2) 0.9947(2) 0.0433(6) Uani 1 d
P1 P -0.00163(12) 0.08652(8) 1.26143(6) 0.0501(2) Uani 1 d
P2 P 0.45055(9) 0.37006(7) 0.72480(5) 0.0374(2) Uani 1 d
Cu Cu 0.22761(5) 0.26020(3) 1.00891(2) 0.04088(14) Uani 1 d

loop_
_atom_type_symbol
_atom_type_description
_atom_type_scat_dispersion_real
_atom_type_scat_dispersion_imag
_atom_type_scat_source
C C 0.0033 0.0016 'International Tables Vol C Tables 4.2.6.8 and 6.1.1.4'
H H 0.0000 0.0000 'International Tables Vol C Tables 4.2.6.8 and 6.1.1.4'
N N 0.0061 0.0033 'International Tables Vol C Tables 4.2.6.8 and 6.1.1.4'
P P 0.1023 0.0942 'International Tables Vol C Tables 4.2.6.8 and 6.1.1.4'
Cu Cu 0.3201 1.2651 'International Tables Vol C Tables 4.2.6.8 and 6.1.1.4'

loop_
_geom_angle_atom_site_label_1
_geom_angle_atom_site_label_2
_geom_angle_atom_site_label_3
_geom_angle
_geom_angle_site_symmetry_3
N2 C1 N1 174.6(5) .
N4 C2 N3 173.2(4) .
N6 C3 N5 174.9(4) .
N8 C4 N7 175.3(4) .
C6 C5 C10 118.2(4) .
C6 C5 P1 119.6(3) .
C10 C5 P1 121.9(3) .
C5 C6 C7 120.7(5) .
C8 C7 C6 120.4(5) .
C7 C8 C9 119.7(5) .
C8 C9 C10 120.6(5) .
C9 C10 C5 120.3(4) .
C12 C11 C16 119.1(3) .
C12 C11 P1 119.7(3) .
C16 C11 P1 121.0(3) .
C11 C12 C13 119.7(4) .
C14 C13 C12 120.4(4) .
C13 C14 C15 120.2(4) .
C14 C15 C16 119.8(4) .
C15 C16 C11 120.7(4) .
N10 C17 C18 123.9(4) .
C17 C18 C19 118.8(4) .
C18 C19 C20 118.3(4) .
C21 C20 C19 119.3(4) .
N10 C21 C20 122.8(4) .
N9 C22 C23 122.6(4) .
C22 C23 C24 118.9(4) .
C25 C24 C23 118.9(4) .
C24 C25 C26 119.4(4) .
N9 C26 C25 122.9(4) .
C32 C27 C28 118.4(3) .
C32 C27 P2 121.1(3) .
C28 C27 P2 120.5(2) .
C29 C28 C27 120.9(3) .
C30 C29 C28 119.9(4) .
C29 C30 C31 120.8(4) .
C32 C31 C30 119.4(4) .
C27 C32 C31 120.5(4) .
C34 C33 C38 119.6(3) .
C34 C33 P2 119.2(2) .
C38 C33 P2 121.2(3) .
C33 C34 C35 120.5(4) .
C36 C35 C34 119.6(4) .
C37 C36 C35 120.2(4) .
C36 C37 C38 120.8(4) .
C37 C38 C33 119.3(4) .
C1 N1 P1 124.9(3) .
C2 N3 P1 130.4(3) .
C2 N4 Cu 164.1(3) .
C3 N5 P2 128.4(3) .
C3 N6 Cu 165.0(3) .
C4 N7 P2 124.7(2) .
C4 N8 Cu 164.7(3) 2_667
C26 N9 C22 117.1(3) .
C26 N9 Cu 123.1(2) .
C22 N9 Cu 119.7(3) .
C17 N10 C21 116.9(3) .
C17 N10 Cu 121.5(2) .
C21 N10 Cu 121.6(2) .
N3 P1 N1 118.9(2) .
N3 P1 C11 104.0(2) .
N1 P1 C11 104.9(2) .
N3 P1 C5 110.7(2) .
N1 P1 C5 111.6(2) .
C11 P1 C5 105.4(2) .
N7 P2 N5 117.9(2) .
N7 P2 C27 110.0(2) .
N5 P2 C27 110.40(14) .
N7 P2 C33 105.18(15) .
N5 P2 C33 104.1(2) .
C27 P2 C33 108.54(14) .
N6 Cu N4 157.4(2) .
N6 Cu N9 86.99(12) .
N4 Cu N9 90.06(12) .
N6 Cu N10 88.11(11) .
N4 Cu N10 90.80(11) .
N9 Cu N10 169.26(11) .
N6 Cu N8 104.02(14) 2_667
N4 Cu N8 98.60(14) 2_667
N9 Cu N8 95.42(12) 2_667
N10 Cu N8 95.04(11) 2_667

loop_
_geom_bond_atom_site_label_1
_geom_bond_atom_site_label_2
_geom_bond_distance
_geom_bond_site_symmetry_2
C1 N2 1.170(5) .
C1 N1 1.287(5) .
C2 N4 1.136(4) .
C2 N3 1.288(4) .
C3 N6 1.148(4) .
C3 N5 1.282(4) .
C4 N8 1.148(4) .
C4 N7 1.293(4) .
C5 C6 1.387(5) .
C5 C10 1.393(5) .
C5 P1 1.798(4) .
C6 C7 1.387(7) .
C7 C8 1.360(8) .
C8 C9 1.379(7) .
C9 C10 1.378(7) .
C11 C12 1.381(5) .
C11 C16 1.381(5) .
C11 P1 1.793(3) .
C12 C13 1.388(6) .
C13 C14 1.362(7) .
C14 C15 1.370(7) .
C15 C16 1.377(6) .
C17 N10 1.328(5) .
C17 C18 1.367(6) .
C18 C19 1.369(6) .
C19 C20 1.376(6) .
C20 C21 1.370(6) .
C21 N10 1.337(4) .
C22 N9 1.355(4) .
C22 C23 1.367(6) .
C23 C24 1.376(6) .
C24 C25 1.358(6) .
C25 C26 1.374(5) .
C26 N9 1.328(5) .
C27 C32 1.385(5) .
C27 C28 1.397(5) .
C27 P2 1.791(3) .
C28 C29 1.376(5) .
C29 C30 1.358(6) .
C30 C31 1.388(6) .
C31 C32 1.387(5) .
C33 C34 1.369(5) .
C33 C38 1.385(4) .
C33 P2 1.792(3) .
C34 C35 1.388(5) .
C35 C36 1.365(7) .
C36 C37 1.362(7) .
C37 C38 1.384(5) .
N1 P1 1.604(4) .
N3 P1 1.601(3) .
N4 Cu 1.987(3) .
N5 P2 1.597(3) .
N6 Cu 1.974(3) .
N7 P2 1.595(3) .
N8 Cu 2.178(3) 2_667
N9 Cu 2.032(3) .
N10 Cu 2.042(3) .
Cu N8 2.178(3) 2_667
